data_7714178
loop_
_publ_author_name
'Paskaruk, Katia M.'
'Emslie, David J. H.'
'Britten, James F.'

_publ_section_title
;
 A comparison of the coordination behaviour of
 R<sub>2</sub>PCH<sub>2</sub>BMe<sub>2</sub> (R = Me <i>vs.</i> Ph)
 ambiphilic ligands with late transition metals.
;
_journal_name_full 'Dalton transactions (Cambridge, England : 2003)'
_journal_paper_doi 10.1039/d3dt02538a
_journal_year 2023
_chemical_formula_moiety 'C13 H26 B Cl Ir P'
_chemical_formula_sum 'C13 H26 B Cl Ir P'
_chemical_formula_weight 451.77
_space_group_crystal_system monoclinic
_space_group_IT_number 14
_space_group_name_Hall '-P 2ybc'
_space_group_name_H-M_alt 'P 1 21/c 1'
_atom_sites_solution_hydrogens geom
_audit_creation_date 2023-06-26
_audit_creation_method
;
Olex2 1.5
(compiled 2023.03.06 svn.rbb2c1857 for OlexSys, GUI svn.r6748)
;
_audit_update_record
;
2023-07-18 deposited with the CCDC.	2023-10-03 downloaded from the CCDC.
;
_cell_angle_alpha 90
_cell_angle_beta 98.1050(10)
_cell_angle_gamma 90
_cell_formula_units_Z 8
_cell_length_a 18.8277(4)
_cell_length_b 13.3793(3)
_cell_length_c 12.6036(3)
_cell_measurement_reflns_used 9946
_cell_measurement_temperature 100(2)
_cell_measurement_theta_max 37.53
_cell_measurement_theta_min 2.663
_cell_volume 3143.15(12)
_computing_cell_refinement 'SAINT v8.34A (Bruker, 2013)'
_computing_data_reduction 'SAINT v8.34A (Bruker, 2013)'
_computing_molecular_graphics 'Olex2 1.5 (Dolomanov et al., 2009)'
_computing_publication_material 'Olex2 1.5 (Dolomanov et al., 2009)'
_computing_structure_refinement 'XL  (Sheldrick, 2008)'
_diffrn_ambient_temperature 99.95
_diffrn_measured_fraction_theta_full 0.997
_diffrn_measured_fraction_theta_max 0.995
_diffrn_measurement_device_type 'Bruker APEX-II CCD'
_diffrn_measurement_method '\f and \w scans'
_diffrn_radiation_type MoK\a
_diffrn_radiation_wavelength 0.71073
_diffrn_reflns_av_R_equivalents 0.0713
_diffrn_reflns_av_unetI/netI 0.0461
_diffrn_reflns_Laue_measured_fraction_full 0.997
_diffrn_reflns_Laue_measured_fraction_max 0.995
_diffrn_reflns_limit_h_max 36
_diffrn_reflns_limit_h_min -35
_diffrn_reflns_limit_k_max 25
_diffrn_reflns_limit_k_min -25
_diffrn_reflns_limit_l_max 24
_diffrn_reflns_limit_l_min -24
_diffrn_reflns_number 170316
_diffrn_reflns_point_group_measured_fraction_full 0.997
_diffrn_reflns_point_group_measured_fraction_max 0.995
_diffrn_reflns_theta_full 25.242
_diffrn_reflns_theta_max 43.278
_diffrn_reflns_theta_min 2.584
_exptl_absorpt_coefficient_mu 8.745
_exptl_absorpt_correction_T_max 1.0000
_exptl_absorpt_correction_T_min 0.1123
_exptl_absorpt_correction_type multi-scan
_exptl_absorpt_process_details
;
SADABS-2014/4 (Bruker,2014/4) was used for absorption correction.
wR2(int) was 0.0806 before and 0.0603 after correction.
The Ratio of minimum to maximum transmission is 0.1123.
The \l/2 correction factor is 0.00150.
;
_exptl_crystal_colour orange
_exptl_crystal_colour_primary orange
_exptl_crystal_density_diffrn 1.909
_exptl_crystal_description plate
_exptl_crystal_F_000 1744
_exptl_crystal_size_max 0.459
_exptl_crystal_size_mid 0.284
_exptl_crystal_size_min 0.156
_refine_diff_density_max 3.271
_refine_diff_density_min -1.666
_refine_diff_density_rms 0.222
_refine_ls_extinction_method none
_refine_ls_goodness_of_fit_ref 1.031
_refine_ls_hydrogen_treatment constr
_refine_ls_matrix_type full
_refine_ls_number_parameters 315
_refine_ls_number_reflns 23508
_refine_ls_number_restraints 0
_refine_ls_restrained_S_all 1.031
_refine_ls_R_factor_all 0.0562
_refine_ls_R_factor_gt 0.0321
_refine_ls_shift/su_max 0.006
_refine_ls_shift/su_mean 0.000
_refine_ls_structure_factor_coef Fsqd
_refine_ls_weighting_details 'w=1/[\s^2^(Fo^2^)+(0.0133P)^2^+4.9436P] where P=(Fo^2^+2Fc^2^)/3'
_refine_ls_weighting_scheme calc
_refine_ls_wR_factor_gt 0.0580
_refine_ls_wR_factor_ref 0.0650
_reflns_Friedel_coverage 0.000
_reflns_number_gt 17350
_reflns_number_total 23508
_reflns_threshold_expression 'I > 2\s(I)'
_cod_data_source_file d3dt02538a3.cif
_cod_data_source_block IrClCODMePBMe
_cod_database_code 7714178
_shelx_shelxl_version_number 2019/1
_shelx_space_group_comment
;
The symmetry employed for this shelxl refinement is uniquely defined
by the following loop, which should always be used as a source of
symmetry information in preference to the above space-group names.
They are only intended as comments.
;
_shelx_estimated_absorpt_t_max 0.342
_shelx_estimated_absorpt_t_min 0.108
_olex2_refinement_description
;
1. Fixed Uiso
 At 1.2 times of:
  All C(H) groups, All C(H,H) groups
 At 1.5 times of:
  All C(H,H,H) groups
2.a Ternary CH refined with riding coordinates:
 C1A(H1A), C2A(H2A), C5A(H5A), C6A(H6A), C1B(H1B), C2B(H2B), C5B(H5B), C6B(H6B)
2.b Secondary CH2 refined with riding coordinates:
 C3A(H3AA,H3AB), C4A(H4AA,H4AB), C7A(H7AA,H7AB), C8A(H8AA,H8AB), C11A(H11A,
 H11B), C3B(H3BA,H3BB), C4B(H4BA,H4BB), C7B(H7BA,H7BB), C8B(H8BA,H8BB),
 C11B(H11C,H11D)
2.c Idealised Me refined as rotating group:
 C9A(H9AA,H9AB,H9AC), C10A(H10A,H10B,H10C), C12A(H12A,H12B,H12C), C13A(H13A,
 H13B,H13C), C9B(H9BA,H9BB,H9BC), C10B(H10D,H10E,H10F), C12B(H12D,H12E,H12F),
 C13B(H13D,H13E,H13F)
;
_olex2_submission_special_instructions 'No special instructions were received'

loop_
_space_group_symop_operation_xyz
'x, y, z'
'-x, y+1/2, -z+1/2'
'-x, -y, -z'
'x, -y-1/2, z-1/2'

loop_
_atom_site_label
_atom_site_type_symbol
_atom_site_fract_x
_atom_site_fract_y
_atom_site_fract_z
_atom_site_U_iso_or_equiv
_atom_site_adp_type
_atom_site_occupancy
_atom_site_site_symmetry_order
_atom_site_calc_flag
_atom_site_refinement_flags_posn
_atom_site_refinement_flags_adp
_atom_site_refinement_flags_occupancy
_atom_site_disorder_assembly
_atom_site_disorder_group
Ir1A Ir 0.89737(2) 0.67348(2) 0.60655(2) 0.01087(2) Uani 1 1 d . . . . .
Cl1A Cl 1.01529(3) 0.71628(4) 0.68358(5) 0.01812(10) Uani 1 1 d . . . . .
P1A P 0.91752(3) 0.52256(5) 0.69364(5) 0.01321(9) Uani 1 1 d . . . . .
C1A C 0.80771(12) 0.62102(17) 0.50113(17) 0.0132(3) Uani 1 1 d . . . . .
H1A H 0.802995 0.546587 0.498109 0.016 Uiso 1 1 calc R U . . .
C2A C 0.78470(12) 0.66605(19) 0.59408(17) 0.0152(4) Uani 1 1 d . . . . .
H2A H 0.767000 0.617010 0.644205 0.018 Uiso 1 1 calc R U . . .
C3A C 0.74986(14) 0.7680(2) 0.5946(2) 0.0211(5) Uani 1 1 d . . . . .
H3AA H 0.747013 0.787622 0.669571 0.025 Uiso 1 1 calc R U . . .
H3AB H 0.700256 0.763629 0.556411 0.025 Uiso 1 1 calc R U . . .
C4A C 0.79084(15) 0.8498(2) 0.5412(2) 0.0227(5) Uani 1 1 d . . . . .
H4AA H 0.771075 0.854409 0.464313 0.027 Uiso 1 1 calc R U . . .
H4AB H 0.783313 0.915083 0.574836 0.027 Uiso 1 1 calc R U . . .
C5A C 0.87092(15) 0.82840(18) 0.5518(2) 0.0196(4) Uani 1 1 d . . . . .
H5A H 0.901847 0.880913 0.591371 0.024 Uiso 1 1 calc R U . . .
C6A C 0.90280(14) 0.7781(2) 0.4748(2) 0.0188(4) Uani 1 1 d . . . . .
H6A H 0.952484 0.801527 0.468619 0.023 Uiso 1 1 calc R U . . .
C7A C 0.86383(14) 0.7329(2) 0.37263(19) 0.0203(4) Uani 1 1 d . . . . .
H7AA H 0.897170 0.688608 0.340550 0.024 Uiso 1 1 calc R U . . .
H7AB H 0.848895 0.787093 0.320798 0.024 Uiso 1 1 calc R U . . .
C8A C 0.79702(13) 0.67221(19) 0.39191(17) 0.0166(4) Uani 1 1 d . . . . .
H8AA H 0.755089 0.717441 0.387324 0.020 Uiso 1 1 calc R U . . .
H8AB H 0.786762 0.621030 0.335080 0.020 Uiso 1 1 calc R U . . .
C9A C 0.84344(14) 0.4641(2) 0.7494(2) 0.0250(5) Uani 1 1 d . . . . .
H9AA H 0.827405 0.508440 0.803129 0.038 Uiso 1 1 calc R U . . .
H9AB H 0.859509 0.400431 0.783020 0.038 Uiso 1 1 calc R U . . .
H9AC H 0.803617 0.451940 0.691876 0.038 Uiso 1 1 calc R U . . .
C10A C 0.94308(17) 0.4244(2) 0.6058(2) 0.0230(5) Uani 1 1 d . . . . .
H10A H 0.902358 0.408938 0.550916 0.034 Uiso 1 1 calc R U . . .
H10B H 0.956966 0.364297 0.648176 0.034 Uiso 1 1 calc R U . . .
H10C H 0.983654 0.447278 0.571305 0.034 Uiso 1 1 calc R U . . .
C11A C 0.98824(12) 0.53086(18) 0.80652(16) 0.0140(3) Uani 1 1 d . . . . .
H11A H 0.968522 0.565256 0.865506 0.017 Uiso 1 1 calc R U . . .
H11B H 1.000831 0.462031 0.831167 0.017 Uiso 1 1 calc R U . . .
C12A C 1.11284(14) 0.5359(2) 0.7142(2) 0.0218(5) Uani 1 1 d . . . . .
H12A H 1.135627 0.476949 0.750585 0.033 Uiso 1 1 calc R U . . .
H12B H 1.149874 0.583545 0.699975 0.033 Uiso 1 1 calc R U . . .
H12C H 1.084611 0.515540 0.646289 0.033 Uiso 1 1 calc R U . . .
C13A C 1.10229(15) 0.6442(2) 0.8904(2) 0.0227(5) Uani 1 1 d . . . . .
H13A H 1.141966 0.683265 0.869024 0.034 Uiso 1 1 calc R U . . .
H13B H 1.121221 0.595323 0.945067 0.034 Uiso 1 1 calc R U . . .
H13C H 1.068765 0.689045 0.919675 0.034 Uiso 1 1 calc R U . . .
B1A B 1.06147(14) 0.5872(2) 0.7885(2) 0.0164(4) Uani 1 1 d . . . . .
Ir1B Ir 0.59994(2) 0.34891(2) 0.39632(2) 0.00925(2) Uani 1 1 d . . . . .
Cl1B Cl 0.48709(3) 0.30176(4) 0.30396(4) 0.01504(8) Uani 1 1 d . . . . .
P1B P 0.57279(3) 0.50841(4) 0.33476(4) 0.01112(9) Uani 1 1 d . . . . .
C1B C 0.71118(12) 0.37680(18) 0.42757(17) 0.0134(3) Uani 1 1 d . . . . .
H1B H 0.726229 0.440096 0.394895 0.016 Uiso 1 1 calc R U . . .
C2B C 0.67951(12) 0.39175(17) 0.52365(16) 0.0129(3) Uani 1 1 d . . . . .
H2B H 0.676629 0.463475 0.544955 0.016 Uiso 1 1 calc R U . . .
C3B C 0.68834(14) 0.31911(19) 0.61825(17) 0.0166(4) Uani 1 1 d . . . . .
H3BA H 0.688990 0.357279 0.685677 0.020 Uiso 1 1 calc R U . . .
H3BB H 0.734932 0.284171 0.621262 0.020 Uiso 1 1 calc R U . . .
C4B C 0.62763(15) 0.2413(2) 0.60969(18) 0.0183(4) Uani 1 1 d . . . . .
H4BA H 0.645910 0.179983 0.648293 0.022 Uiso 1 1 calc R U . . .
H4BB H 0.588155 0.267861 0.645699 0.022 Uiso 1 1 calc R U . . .
C5B C 0.59809(13) 0.21397(17) 0.49596(17) 0.0142(3) Uani 1 1 d . . . . .
H5B H 0.550802 0.178725 0.487930 0.017 Uiso 1 1 calc R U . . .
C6B C 0.63994(12) 0.19256(17) 0.41544(17) 0.0139(3) Uani 1 1 d . . . . .
H6B H 0.616853 0.145455 0.359300 0.017 Uiso 1 1 calc R U . . .
C7B C 0.72115(13) 0.18728(18) 0.43419(18) 0.0158(4) Uani 1 1 d . . . . .
H7BA H 0.737357 0.132840 0.390105 0.019 Uiso 1 1 calc R U . . .
H7BB H 0.737533 0.171391 0.510437 0.019 Uiso 1 1 calc R U . . .
C8B C 0.75525(12) 0.28667(19) 0.40537(19) 0.0165(4) Uani 1 1 d . . . . .
H8BA H 0.803690 0.292572 0.447177 0.020 Uiso 1 1 calc R U . . .
H8BB H 0.760790 0.285868 0.328423 0.020 Uiso 1 1 calc R U . . .
C9B C 0.59858(15) 0.61226(18) 0.42656(19) 0.0183(4) Uani 1 1 d . . . . .
H9BA H 0.573955 0.605824 0.489738 0.027 Uiso 1 1 calc R U . . .
H9BB H 0.585011 0.675629 0.390263 0.027 Uiso 1 1 calc R U . . .
H9BC H 0.650582 0.610965 0.448867 0.027 Uiso 1 1 calc R U . . .
C10B C 0.61506(14) 0.5441(2) 0.21845(19) 0.0181(4) Uani 1 1 d . . . . .
H10D H 0.667015 0.549915 0.239620 0.027 Uiso 1 1 calc R U . . .
H10E H 0.595730 0.608462 0.190760 0.027 Uiso 1 1 calc R U . . .
H10F H 0.605119 0.493005 0.162603 0.027 Uiso 1 1 calc R U . . .
C11B C 0.47680(12) 0.52314(17) 0.29652(17) 0.0131(3) Uani 1 1 d . . . . .
H11C H 0.454654 0.528807 0.362991 0.016 Uiso 1 1 calc R U . . .
H11D H 0.468572 0.587418 0.257825 0.016 Uiso 1 1 calc R U . . .
C12B C 0.44979(15) 0.4253(2) 0.10239(18) 0.0189(4) Uani 1 1 d . . . . .
H12D H 0.501637 0.420459 0.101426 0.028 Uiso 1 1 calc R U . . .
H12E H 0.430845 0.483534 0.060476 0.028 Uiso 1 1 calc R U . . .
H12F H 0.426349 0.364590 0.071163 0.028 Uiso 1 1 calc R U . . .
C13B C 0.35334(13) 0.4188(2) 0.2412(2) 0.0187(4) Uani 1 1 d . . . . .
H13D H 0.335198 0.358034 0.203237 0.028 Uiso 1 1 calc R U . . .
H13E H 0.323912 0.476012 0.213481 0.028 Uiso 1 1 calc R U . . .
H13F H 0.351075 0.411044 0.317956 0.028 Uiso 1 1 calc R U . . .
B1B B 0.43440(14) 0.4372(2) 0.22313(19) 0.0138(4) Uani 1 1 d . . . . .

loop_
_atom_site_aniso_label
_atom_site_aniso_U_11
_atom_site_aniso_U_22
_atom_site_aniso_U_33
_atom_site_aniso_U_23
_atom_site_aniso_U_13
_atom_site_aniso_U_12
Ir1A 0.00915(3) 0.01084(3) 0.01189(3) 0.00072(2) -0.00104(2) -0.00147(2)
Cl1A 0.0125(2) 0.0153(2) 0.0245(2) 0.00318(18) -0.00457(17) -0.00357(17)
P1A 0.0114(2) 0.0127(2) 0.0147(2) 0.00189(18) -0.00085(17) -0.00203(18)
C1A 0.0109(8) 0.0137(9) 0.0140(7) 0.0001(6) -0.0012(6) -0.0014(6)
C2A 0.0110(8) 0.0213(11) 0.0130(7) -0.0001(7) 0.0007(6) -0.0011(7)
C3A 0.0149(10) 0.0285(13) 0.0190(9) -0.0061(9) -0.0008(7) 0.0055(9)
C4A 0.0200(11) 0.0164(11) 0.0289(12) -0.0049(9) -0.0065(9) 0.0037(8)
C5A 0.0195(11) 0.0109(9) 0.0258(11) 0.0015(8) -0.0064(8) -0.0015(7)
C6A 0.0155(10) 0.0184(11) 0.0213(9) 0.0088(8) -0.0018(7) -0.0047(8)
C7A 0.0194(11) 0.0261(12) 0.0156(8) 0.0061(8) 0.0026(8) -0.0020(9)
C8A 0.0171(10) 0.0204(11) 0.0113(7) 0.0004(7) -0.0013(7) 0.0001(8)
C9A 0.0133(10) 0.0276(14) 0.0332(13) 0.0124(11) -0.0002(9) -0.0055(9)
C10A 0.0323(14) 0.0150(11) 0.0200(10) -0.0026(8) -0.0018(9) 0.0012(9)
C11A 0.0122(8) 0.0160(9) 0.0130(7) 0.0010(7) -0.0008(6) 0.0011(7)
C12A 0.0175(11) 0.0221(12) 0.0272(11) 0.0017(9) 0.0075(9) 0.0021(9)
C13A 0.0165(10) 0.0264(13) 0.0228(10) -0.0027(9) -0.0060(8) -0.0020(9)
B1A 0.0102(10) 0.0183(12) 0.0198(10) 0.0000(8) -0.0003(8) 0.0005(8)
Ir1B 0.00894(3) 0.00848(3) 0.00996(3) 0.00060(2) 0.00009(2) -0.00096(2)
Cl1B 0.0119(2) 0.0117(2) 0.0200(2) 0.00097(16) -0.00307(16) -0.00210(16)
P1B 0.0108(2) 0.0096(2) 0.01262(19) 0.00075(16) 0.00033(16) -0.00065(16)
C1B 0.0110(8) 0.0145(9) 0.0140(7) 0.0001(6) -0.0007(6) -0.0028(6)
C2B 0.0147(9) 0.0113(9) 0.0120(7) -0.0002(6) -0.0010(6) -0.0006(6)
C3B 0.0218(11) 0.0158(10) 0.0114(7) 0.0006(7) -0.0007(7) -0.0013(8)
C4B 0.0234(11) 0.0182(11) 0.0134(8) 0.0043(7) 0.0031(7) -0.0032(8)
C5B 0.0148(9) 0.0110(9) 0.0165(8) 0.0032(6) 0.0012(7) -0.0022(7)
C6B 0.0132(8) 0.0117(9) 0.0157(8) -0.0009(6) -0.0013(6) -0.0011(7)
C7B 0.0130(9) 0.0154(10) 0.0180(8) -0.0015(7) -0.0014(7) 0.0026(7)
C8B 0.0109(8) 0.0197(11) 0.0184(8) -0.0004(7) 0.0007(7) 0.0001(7)
C9B 0.0227(11) 0.0118(9) 0.0186(9) -0.0001(7) -0.0034(8) -0.0022(8)
C10B 0.0181(10) 0.0188(11) 0.0179(9) 0.0066(8) 0.0043(7) -0.0001(8)
C11B 0.0113(8) 0.0132(9) 0.0146(7) -0.0017(6) 0.0011(6) 0.0020(6)
C12B 0.0238(11) 0.0175(11) 0.0159(8) -0.0016(7) 0.0041(8) -0.0012(8)
C13B 0.0121(9) 0.0218(11) 0.0218(9) -0.0039(8) 0.0011(7) -0.0006(8)
B1B 0.0137(10) 0.0141(10) 0.0136(8) -0.0012(7) 0.0016(7) 0.0007(8)

loop_
_atom_type_symbol
_atom_type_description
_atom_type_scat_dispersion_real
_atom_type_scat_dispersion_imag
_atom_type_scat_source
C C 0.0033 0.0016 'International Tables Vol C Tables 4.2.6.8 and 6.1.1.4'
H H 0.0000 0.0000 'International Tables Vol C Tables 4.2.6.8 and 6.1.1.4'
B B 0.0013 0.0007 'International Tables Vol C Tables 4.2.6.8 and 6.1.1.4'
P P 0.1023 0.0942 'International Tables Vol C Tables 4.2.6.8 and 6.1.1.4'
Cl Cl 0.1484 0.1585 'International Tables Vol C Tables 4.2.6.8 and 6.1.1.4'
Ir Ir -1.4442 7.9887 'International Tables Vol C Tables 4.2.6.8 and 6.1.1.4'

loop_
_geom_angle_atom_site_label_1
_geom_angle_atom_site_label_2
_geom_angle_atom_site_label_3
_geom_angle
_geom_angle_site_symmetry_1
_geom_angle_site_symmetry_3
_geom_angle_publ_flag
P1A Ir1A Cl1A 86.25(2) . . ?
C1A Ir1A Cl1A 163.35(6) . . ?
C1A Ir1A P1A 94.11(6) . . ?
C1A Ir1A C5A 89.44(9) . . ?
C1A Ir1A C6A 81.60(9) . . ?
C2A Ir1A Cl1A 156.79(6) . . ?
C2A Ir1A P1A 95.20(7) . . ?
C2A Ir1A C1A 39.81(8) . . ?
C2A Ir1A C5A 80.88(10) . . ?
C2A Ir1A C6A 97.36(9) . . ?
C5A Ir1A Cl1A 93.33(7) . . ?
C5A Ir1A P1A 168.97(8) . . ?
C6A Ir1A Cl1A 90.86(7) . . ?
C6A Ir1A P1A 154.31(8) . . ?
C6A Ir1A C5A 36.65(11) . . ?
B1A Cl1A Ir1A 108.36(7) . . ?
C9A P1A Ir1A 118.42(10) . . ?
C9A P1A C10A 101.89(15) . . ?
C10A P1A Ir1A 112.43(9) . . ?
C11A P1A Ir1A 111.98(8) . . ?
C11A P1A C9A 103.97(12) . . ?
C11A P1A C10A 107.05(12) . . ?
Ir1A C1A H1A 114.4 . . ?
C2A C1A Ir1A 69.79(12) . . ?
C2A C1A H1A 114.4 . . ?
C2A C1A C8A 122.1(2) . . ?
C8A C1A Ir1A 114.20(15) . . ?
C8A C1A H1A 114.4 . . ?
Ir1A C2A H2A 113.9 . . ?
C1A C2A Ir1A 70.40(12) . . ?
C1A C2A H2A 113.9 . . ?
C1A C2A C3A 124.2(2) . . ?
C3A C2A Ir1A 112.92(17) . . ?
C3A C2A H2A 113.9 . . ?
C2A C3A H3AA 109.0 . . ?
C2A C3A H3AB 109.0 . . ?
C2A C3A C4A 113.1(2) . . ?
H3AA C3A H3AB 107.8 . . ?
C4A C3A H3AA 109.0 . . ?
C4A C3A H3AB 109.0 . . ?
C3A C4A H4AA 109.2 . . ?
C3A C4A H4AB 109.2 . . ?
H4AA C4A H4AB 107.9 . . ?
C5A C4A C3A 112.2(2) . . ?
C5A C4A H4AA 109.2 . . ?
C5A C4A H4AB 109.2 . . ?
Ir1A C5A H5A 114.3 . . ?
C4A C5A Ir1A 112.26(18) . . ?
C4A C5A H5A 114.3 . . ?
C6A C5A Ir1A 70.33(14) . . ?
C6A C5A C4A 123.5(2) . . ?
C6A C5A H5A 114.3 . . ?
Ir1A C6A H6A 113.9 . . ?
C5A C6A Ir1A 73.02(14) . . ?
C5A C6A H6A 113.9 . . ?
C5A C6A C7A 125.7(2) . . ?
C7A C6A Ir1A 108.74(16) . . ?
C7A C6A H6A 113.9 . . ?
C6A C7A H7AA 109.1 . . ?
C6A C7A H7AB 109.1 . . ?
C6A C7A C8A 112.55(19) . . ?
H7AA C7A H7AB 107.8 . . ?
C8A C7A H7AA 109.1 . . ?
C8A C7A H7AB 109.1 . . ?
C1A C8A C7A 111.79(19) . . ?
C1A C8A H8AA 109.3 . . ?
C1A C8A H8AB 109.3 . . ?
C7A C8A H8AA 109.3 . . ?
C7A C8A H8AB 109.3 . . ?
H8AA C8A H8AB 107.9 . . ?
P1A C9A H9AA 109.5 . . ?
P1A C9A H9AB 109.5 . . ?
P1A C9A H9AC 109.5 . . ?
H9AA C9A H9AB 109.5 . . ?
H9AA C9A H9AC 109.5 . . ?
H9AB C9A H9AC 109.5 . . ?
P1A C10A H10A 109.5 . . ?
P1A C10A H10B 109.5 . . ?
P1A C10A H10C 109.5 . . ?
H10A C10A H10B 109.5 . . ?
H10A C10A H10C 109.5 . . ?
H10B C10A H10C 109.5 . . ?
P1A C11A H11A 107.9 . . ?
P1A C11A H11B 107.9 . . ?
H11A C11A H11B 107.2 . . ?
B1A C11A P1A 117.78(16) . . ?
B1A C11A H11A 107.9 . . ?
B1A C11A H11B 107.9 . . ?
H12A C12A H12B 109.5 . . ?
H12A C12A H12C 109.5 . . ?
H12B C12A H12C 109.5 . . ?
B1A C12A H12A 109.5 . . ?
B1A C12A H12B 109.5 . . ?
B1A C12A H12C 109.5 . . ?
H13A C13A H13B 109.5 . . ?
H13A C13A H13C 109.5 . . ?
H13B C13A H13C 109.5 . . ?
B1A C13A H13A 109.5 . . ?
B1A C13A H13B 109.5 . . ?
B1A C13A H13C 109.5 . . ?
C11A B1A Cl1A 99.92(15) . . ?
C12A B1A Cl1A 101.52(17) . . ?
C12A B1A C11A 118.9(2) . . ?
C12A B1A C13A 114.6(2) . . ?
C13A B1A Cl1A 101.91(18) . . ?
C13A B1A C11A 115.7(2) . . ?
P1B Ir1B Cl1B 86.55(2) . . ?
C1B Ir1B Cl1B 160.16(6) . . ?
C1B Ir1B P1B 93.81(7) . . ?
C1B Ir1B C2B 39.79(8) . . ?
C1B Ir1B C5B 97.68(9) . . ?
C1B Ir1B C6B 80.45(9) . . ?
C2B Ir1B Cl1B 159.90(6) . . ?
C2B Ir1B P1B 95.99(6) . . ?
C2B Ir1B C5B 81.71(8) . . ?
C2B Ir1B C6B 88.85(8) . . ?
C5B Ir1B Cl1B 88.66(6) . . ?
C5B Ir1B P1B 158.59(6) . . ?
C5B Ir1B C6B 36.85(8) . . ?
C6B Ir1B Cl1B 93.99(6) . . ?
C6B Ir1B P1B 164.42(6) . . ?
B1B Cl1B Ir1B 108.55(7) . . ?
C9B P1B Ir1B 117.65(8) . . ?
C10B P1B Ir1B 114.27(9) . . ?
C10B P1B C9B 101.67(12) . . ?
C11B P1B Ir1B 110.83(8) . . ?
C11B P1B C9B 104.55(11) . . ?
C11B P1B C10B 106.78(11) . . ?
Ir1B C1B H1B 113.9 . . ?
C2B C1B Ir1B 70.30(12) . . ?
C2B C1B H1B 113.9 . . ?
C2B C1B C8B 124.8(2) . . ?
C8B C1B Ir1B 112.38(15) . . ?
C8B C1B H1B 113.9 . . ?
Ir1B C2B H2B 113.9 . . ?
C1B C2B Ir1B 69.91(12) . . ?
C1B C2B H2B 113.9 . . ?
C1B C2B C3B 123.8(2) . . ?
C3B C2B Ir1B 114.02(15) . . ?
C3B C2B H2B 113.9 . . ?
C2B C3B H3BA 109.2 . . ?
C2B C3B H3BB 109.2 . . ?
C2B C3B C4B 112.18(19) . . ?
H3BA C3B H3BB 107.9 . . ?
C4B C3B H3BA 109.2 . . ?
C4B C3B H3BB 109.2 . . ?
C3B C4B H4BA 108.8 . . ?
C3B C4B H4BB 108.8 . . ?
H4BA C4B H4BB 107.7 . . ?
C5B C4B C3B 113.66(18) . . ?
C5B C4B H4BA 108.8 . . ?
C5B C4B H4BB 108.8 . . ?
Ir1B C5B H5B 114.5 . . ?
C4B C5B Ir1B 108.08(15) . . ?
C4B C5B H5B 114.5 . . ?
C6B C5B Ir1B 72.45(13) . . ?
C6B C5B C4B 124.7(2) . . ?
C6B C5B H5B 114.5 . . ?
Ir1B C6B H6B 114.2 . . ?
C5B C6B Ir1B 70.70(13) . . ?
C5B C6B H6B 114.2 . . ?
C5B C6B C7B 123.7(2) . . ?
C7B C6B Ir1B 112.29(15) . . ?
C7B C6B H6B 114.2 . . ?
C6B C7B H7BA 109.3 . . ?
C6B C7B H7BB 109.3 . . ?
C6B C7B C8B 111.55(19) . . ?
H7BA C7B H7BB 108.0 . . ?
C8B C7B H7BA 109.3 . . ?
C8B C7B H7BB 109.3 . . ?
C1B C8B C7B 112.74(19) . . ?
C1B C8B H8BA 109.0 . . ?
C1B C8B H8BB 109.0 . . ?
C7B C8B H8BA 109.0 . . ?
C7B C8B H8BB 109.0 . . ?
H8BA C8B H8BB 107.8 . . ?
P1B C9B H9BA 109.5 . . ?
P1B C9B H9BB 109.5 . . ?
P1B C9B H9BC 109.5 . . ?
H9BA C9B H9BB 109.5 . . ?
H9BA C9B H9BC 109.5 . . ?
H9BB C9B H9BC 109.5 . . ?
P1B C10B H10D 109.5 . . ?
P1B C10B H10E 109.5 . . ?
P1B C10B H10F 109.5 . . ?
H10D C10B H10E 109.5 . . ?
H10D C10B H10F 109.5 . . ?
H10E C10B H10F 109.5 . . ?
P1B C11B H11C 107.8 . . ?
P1B C11B H11D 107.8 . . ?
H11C C11B H11D 107.2 . . ?
B1B C11B P1B 117.93(16) . . ?
B1B C11B H11C 107.8 . . ?
B1B C11B H11D 107.8 . . ?
H12D C12B H12E 109.5 . . ?
H12D C12B H12F 109.5 . . ?
H12E C12B H12F 109.5 . . ?
B1B C12B H12D 109.5 . . ?
B1B C12B H12E 109.5 . . ?
B1B C12B H12F 109.5 . . ?
H13D C13B H13E 109.5 . . ?
H13D C13B H13F 109.5 . . ?
H13E C13B H13F 109.5 . . ?
B1B C13B H13D 109.5 . . ?
B1B C13B H13E 109.5 . . ?
B1B C13B H13F 109.5 . . ?
C11B B1B Cl1B 99.44(14) . . ?
C12B B1B Cl1B 102.98(16) . . ?
C12B B1B C11B 118.4(2) . . ?
C13B B1B Cl1B 100.47(16) . . ?
C13B B1B C11B 115.73(19) . . ?
C13B B1B C12B 115.3(2) . . ?

loop_
_geom_bond_atom_site_label_1
_geom_bond_atom_site_label_2
_geom_bond_distance
_geom_bond_site_symmetry_2
_geom_bond_publ_flag
Ir1A Cl1A 2.3647(6) . ?
Ir1A P1A 2.3039(6) . ?
Ir1A C1A 2.115(2) . ?
Ir1A C2A 2.107(2) . ?
Ir1A C5A 2.219(2) . ?
Ir1A C6A 2.185(2) . ?
Cl1A B1A 2.272(3) . ?
P1A C9A 1.824(3) . ?
P1A C10A 1.825(3) . ?
P1A C11A 1.810(2) . ?
C1A H1A 1.0000 . ?
C1A C2A 1.437(3) . ?
C1A C8A 1.525(3) . ?
C2A H2A 1.0000 . ?
C2A C3A 1.514(4) . ?
C3A H3AA 0.9900 . ?
C3A H3AB 0.9900 . ?
C3A C4A 1.546(4) . ?
C4A H4AA 0.9900 . ?
C4A H4AB 0.9900 . ?
C4A C5A 1.522(4) . ?
C5A H5A 1.0000 . ?
C5A C6A 1.385(4) . ?
C6A H6A 1.0000 . ?
C6A C7A 1.515(4) . ?
C7A H7AA 0.9900 . ?
C7A H7AB 0.9900 . ?
C7A C8A 1.545(4) . ?
C8A H8AA 0.9900 . ?
C8A H8AB 0.9900 . ?
C9A H9AA 0.9800 . ?
C9A H9AB 0.9800 . ?
C9A H9AC 0.9800 . ?
C10A H10A 0.9800 . ?
C10A H10B 0.9800 . ?
C10A H10C 0.9800 . ?
C11A H11A 0.9900 . ?
C11A H11B 0.9900 . ?
C11A B1A 1.615(4) . ?
C12A H12A 0.9800 . ?
C12A H12B 0.9800 . ?
C12A H12C 0.9800 . ?
C12A B1A 1.594(4) . ?
C13A H13A 0.9800 . ?
C13A H13B 0.9800 . ?
C13A H13C 0.9800 . ?
C13A B1A 1.595(4) . ?
Ir1B Cl1B 2.3602(5) . ?
Ir1B P1B 2.3033(6) . ?
Ir1B C1B 2.109(2) . ?
Ir1B C2B 2.114(2) . ?
Ir1B C5B 2.202(2) . ?
Ir1B C6B 2.225(2) . ?
Cl1B B1B 2.240(3) . ?
P1B C9B 1.829(2) . ?
P1B C10B 1.827(2) . ?
P1B C11B 1.814(2) . ?
C1B H1B 1.0000 . ?
C1B C2B 1.437(3) . ?
C1B C8B 1.512(3) . ?
C2B H2B 1.0000 . ?
C2B C3B 1.529(3) . ?
C3B H3BA 0.9900 . ?
C3B H3BB 0.9900 . ?
C3B C4B 1.539(4) . ?
C4B H4BA 0.9900 . ?
C4B H4BB 0.9900 . ?
C4B C5B 1.507(3) . ?
C5B H5B 1.0000 . ?
C5B C6B 1.399(3) . ?
C6B H6B 1.0000 . ?
C6B C7B 1.516(3) . ?
C7B H7BA 0.9900 . ?
C7B H7BB 0.9900 . ?
C7B C8B 1.542(3) . ?
C8B H8BA 0.9900 . ?
C8B H8BB 0.9900 . ?
C9B H9BA 0.9800 . ?
C9B H9BB 0.9800 . ?
C9B H9BC 0.9800 . ?
C10B H10D 0.9800 . ?
C10B H10E 0.9800 . ?
C10B H10F 0.9800 . ?
C11B H11C 0.9900 . ?
C11B H11D 0.9900 . ?
C11B B1B 1.615(3) . ?
C12B H12D 0.9800 . ?
C12B H12E 0.9800 . ?
C12B H12F 0.9800 . ?
C12B B1B 1.597(3) . ?
C13B H13D 0.9800 . ?
C13B H13E 0.9800 . ?
C13B H13F 0.9800 . ?
C13B B1B 1.594(3) . ?

loop_
_geom_torsion_atom_site_label_1
_geom_torsion_atom_site_label_2
_geom_torsion_atom_site_label_3
_geom_torsion_atom_site_label_4
_geom_torsion
_geom_torsion_site_symmetry_1
_geom_torsion_site_symmetry_2
_geom_torsion_site_symmetry_3
_geom_torsion_site_symmetry_4
_geom_torsion_publ_flag
Ir1A P1A C11A B1A -46.60(19) . . . . ?
Ir1A C1A C2A C3A 105.0(2) . . . . ?
Ir1A C1A C8A C7A 13.6(3) . . . . ?
Ir1A C2A C3A C4A 32.7(2) . . . . ?
Ir1A C5A C6A C7A 101.2(2) . . . . ?
Ir1A C6A C7A C8A 36.2(3) . . . . ?
P1A C11A B1A Cl1A 39.8(2) . . . . ?
P1A C11A B1A C12A -69.4(3) . . . . ?
P1A C11A B1A C13A 148.24(19) . . . . ?
C1A C2A C3A C4A -48.5(3) . . . . ?
C2A C1A C8A C7A 94.1(3) . . . . ?
C2A C3A C4A C5A -29.4(3) . . . . ?
C3A C4A C5A Ir1A 12.8(3) . . . . ?
C3A C4A C5A C6A 93.3(3) . . . . ?
C4A C5A C6A Ir1A -104.2(2) . . . . ?
C4A C5A C6A C7A -3.0(4) . . . . ?
C5A C6A C7A C8A -46.0(4) . . . . ?
C6A C7A C8A C1A -33.3(3) . . . . ?
C8A C1A C2A Ir1A -106.6(2) . . . . ?
C8A C1A C2A C3A -1.6(4) . . . . ?
C9A P1A C11A B1A -175.6(2) . . . . ?
C10A P1A C11A B1A 77.1(2) . . . . ?
Ir1B P1B C11B B1B -46.82(18) . . . . ?
Ir1B C1B C2B C3B 106.1(2) . . . . ?
Ir1B C1B C8B C7B -35.9(2) . . . . ?
Ir1B C2B C3B C4B -11.0(3) . . . . ?
Ir1B C5B C6B C7B 104.4(2) . . . . ?
Ir1B C6B C7B C8B -15.3(2) . . . . ?
P1B C11B B1B Cl1B 42.16(18) . . . . ?
P1B C11B B1B C12B -68.2(3) . . . . ?
P1B C11B B1B C13B 148.70(18) . . . . ?
C1B C2B C3B C4B -92.2(3) . . . . ?
C2B C1B C8B C7B 45.1(3) . . . . ?
C2B C3B C4B C5B 31.4(3) . . . . ?
C3B C4B C5B Ir1B -35.3(3) . . . . ?
C3B C4B C5B C6B 45.5(3) . . . . ?
C4B C5B C6B Ir1B -100.2(2) . . . . ?
C4B C5B C6B C7B 4.3(4) . . . . ?
C5B C6B C7B C8B -96.4(3) . . . . ?
C6B C7B C8B C1B 33.1(3) . . . . ?
C8B C1B C2B Ir1B -104.1(2) . . . . ?
C8B C1B C2B C3B 2.0(3) . . . . ?
C9B P1B C11B B1B -174.53(17) . . . . ?
C10B P1B C11B B1B 78.22(19) . . . . ?
